data_4304315
loop_
_publ_author_name
'Mikael Erlandsson'
'Luca Gonsalvi'
'Andrea Ienco'
'Maurizio Peruzzini'

_publ_contact_author 'Ienco, Andrea'
_publ_contact_author_email andrea.ienco@iccom.cnr.it
_publ_section_title
;
Diastereomerically Enriched Analogues of the Water-Soluble Phosphine PTA.
Synthesis of
Phenyl(1,3,5-triaza-7-phosphatricyclo[3.3.1.13,7]dec-6-yl)methanol (PZA)
and the Sulfide PZA(S) and X-ray Crystal Structures of the Oxide PZA(O) and
[Cp*IrCl2(PZA)]
;
_journal_name_full 'Inorganic Chemistry'
_journal_page_first 8
_journal_page_last 10
_journal_paper_doi 10.1021/ic701795y
_journal_volume 47
_journal_year 2008
_chemical_compound_source 'synthesis as described'
_chemical_formula_moiety 'C13 H18 N3 O2 P1'
_chemical_formula_sum 'C13 H18 N3 O2 P'
_chemical_formula_weight 279.27
_chemical_name_systematic
;
 ?
;
_space_group_IT_number 14
_symmetry_cell_setting monoclinic
_symmetry_Int_Tables_number 14
_symmetry_space_group_name_Hall '-P 2ybc'
_symmetry_space_group_name_H-M 'P 1 21/c 1'
_atom_sites_solution_hydrogens geom
_atom_sites_solution_primary direct
_atom_sites_solution_secondary difmap
_audit_creation_date 2007-07-27T16:07:42-00:00
_audit_creation_method 'WinGX routine CIF_UPDATE'
_cell_angle_alpha 90
_cell_angle_beta 97.97(3)
_cell_angle_gamma 90
_cell_formula_units_Z 4
_cell_length_a 10.485(3)
_cell_length_b 11.337(4)
_cell_length_c 11.004(5)
_cell_measurement_reflns_used 24
_cell_measurement_temperature 293(2)
_cell_measurement_theta_max 10.49
_cell_measurement_theta_min 4.04
_cell_measurement_wavelength 0.71073
_cell_volume 1295.4(8)
_computing_cell_refinement 'CAD4 Express (Enraf Nonius, 1994)'
_computing_data_collection 'CAD4 Express (Enraf Nonius, 1994)'
_computing_data_reduction 'XCAD4 (Harms & Wocadlo, 1995)'
_computing_molecular_graphics 'Ortep-3 for Windows (Farrugia, 1997)'
_computing_publication_material 'WinGX publication routines (Farrugia, 1999)'
_computing_structure_refinement 'SHELXL-97 (Sheldrick, 1997)'
_computing_structure_solution 'SIR97 (Giacovazzo et al, 1997)'
_diffrn_ambient_temperature 293(2)
_diffrn_detector 'scintillation LiI'
_diffrn_detector_dtime 1.195
_diffrn_measured_fraction_theta_full 0.996
_diffrn_measured_fraction_theta_max 0.996
_diffrn_measurement_device '\k-geometry diffractometer'
_diffrn_measurement_device_type 'Enraf Nonius CAD4'
_diffrn_measurement_method 'non-profiled omega/2theta scans'
_diffrn_orient_matrix_type
;
  x-axis points to radiation source
  the matrix is specified in reciprocal space
;
_diffrn_orient_matrix_UB_11 0.090667
_diffrn_orient_matrix_UB_12 0.025413
_diffrn_orient_matrix_UB_13 0.027933
_diffrn_orient_matrix_UB_21 -0.031693
_diffrn_orient_matrix_UB_22 0.079137
_diffrn_orient_matrix_UB_23 0.022649
_diffrn_orient_matrix_UB_31 -0.006988
_diffrn_orient_matrix_UB_32 -0.029523
_diffrn_orient_matrix_UB_33 0.084422
_diffrn_radiation_monochromator graphite
_diffrn_radiation_probe x-ray
_diffrn_radiation_type MoK\a
_diffrn_radiation_wavelength 0.71073
_diffrn_reflns_av_R_equivalents 0.0587
_diffrn_reflns_av_unetI/netI 0.1644
_diffrn_reflns_limit_h_max 12
_diffrn_reflns_limit_h_min -12
_diffrn_reflns_limit_k_max 13
_diffrn_reflns_limit_k_min 0
_diffrn_reflns_limit_l_max 13
_diffrn_reflns_limit_l_min 0
_diffrn_reflns_number 2408
_diffrn_reflns_theta_full 24.96
_diffrn_reflns_theta_max 24.96
_diffrn_reflns_theta_min 1.96
_diffrn_source 'Enraf Nonius FR590'
_diffrn_standards_decay_% 14
_diffrn_standards_interval_time 120
_diffrn_standards_number 3
_exptl_absorpt_coefficient_mu 0.214
_exptl_absorpt_correction_type none
_exptl_crystal_colour colourless
_exptl_crystal_density_diffrn 1.432
_exptl_crystal_density_method 'not measured'
_exptl_crystal_description prism
_exptl_crystal_F_000 592
_exptl_crystal_size_max 0.5
_exptl_crystal_size_mid 0.5
_exptl_crystal_size_min 0.05
_refine_diff_density_max 0.292
_refine_diff_density_min -0.324
_refine_diff_density_rms 0.079
_refine_ls_extinction_method none
_refine_ls_goodness_of_fit_ref 1.047
_refine_ls_hydrogen_treatment mixed
_refine_ls_matrix_type full
_refine_ls_number_parameters 176
_refine_ls_number_reflns 2277
_refine_ls_number_restraints 0
_refine_ls_restrained_S_all 1.047
_refine_ls_R_factor_all 0.193
_refine_ls_R_factor_gt 0.0787
_refine_ls_shift/su_max 0
_refine_ls_shift/su_mean 0
_refine_ls_structure_factor_coef Fsqd
_refine_ls_weighting_details 'calc w=1/[\s^2^(Fo^2^)+(0.0386P)^2^+3.0016P] where P=(Fo^2^+2Fc^2^)/3'
_refine_ls_weighting_scheme calc
_refine_ls_wR_factor_gt 0.1391
_refine_ls_wR_factor_ref 0.1708
_reflns_number_gt 1236
_reflns_number_total 2277
_reflns_threshold_expression >2sigma(I)
_cod_data_source_file ic701795y-file006_2.cif
_cod_data_source_block pzao
_cod_database_code 4304315

loop_
_symmetry_equiv_pos_as_xyz
'x, y, z'
'-x, y+1/2, -z+1/2'
'-x, -y, -z'
'x, -y-1/2, z-1/2'

loop_
_atom_site_label
_atom_site_type_symbol
_atom_site_fract_x
_atom_site_fract_y
_atom_site_fract_z
_atom_site_U_iso_or_equiv
_atom_site_adp_type
_atom_site_occupancy
_atom_site_symmetry_multiplicity
_atom_site_calc_flag
_atom_site_refinement_flags
_atom_site_disorder_assembly
_atom_site_disorder_group
P1 P 0.63088(14) 0.06710(14) 0.16477(14) 0.0280(4) Uani 1 1 d . . .
O2 O 0.5020(4) 0.0276(3) 0.1912(4) 0.0394(11) Uani 1 1 d . . .
O1 O 0.5996(4) 0.3242(4) 0.2337(4) 0.0424(12) Uani 1 1 d . . .
N1 N 0.7763(4) 0.2162(4) 0.0533(5) 0.0355(13) Uani 1 1 d . . .
N2 N 0.8763(4) 0.1286(5) 0.2488(5) 0.0417(14) Uani 1 1 d . . .
N3 N 0.8438(4) 0.0074(4) 0.0606(5) 0.0355(12) Uani 1 1 d . . .
C1 C 0.6372(5) 0.1974(5) 0.0671(5) 0.0272(13) Uani 1 1 d . . .
H1 H 0.5932 0.1758 -0.0143 0.033 Uiso 1 1 calc R . .
C2 C 0.7533(5) 0.0958(6) 0.2940(5) 0.0387(16) Uani 1 1 d . . .
H2A H 0.7257 0.1595 0.3431 0.046 Uiso 1 1 calc R . .
H2B H 0.7663 0.026 0.3452 0.046 Uiso 1 1 calc R . .
C3 C 0.7159(5) -0.0385(5) 0.0810(5) 0.0349(15) Uani 1 1 d . . .
H3A H 0.7271 -0.1117 0.127 0.042 Uiso 1 1 calc R . .
H3B H 0.6648 -0.0553 0.0025 0.042 Uiso 1 1 calc R . .
C4 C 0.8573(5) 0.2336(6) 0.1720(6) 0.0455(18) Uani 1 1 d . . .
H4A H 0.9409 0.2622 0.1569 0.055 Uiso 1 1 calc R . .
H4B H 0.8186 0.2944 0.2169 0.055 Uiso 1 1 calc R . .
C5 C 0.9222(5) 0.0322(6) 0.1782(6) 0.0465(18) Uani 1 1 d . . .
H5A H 0.9268 -0.0388 0.2278 0.056 Uiso 1 1 calc R . .
H5B H 1.009 0.0506 0.1631 0.056 Uiso 1 1 calc R . .
C6 C 0.8279(6) 0.1165(5) -0.0095(6) 0.0392(16) Uani 1 1 d . . .
H6A H 0.7709 0.1014 -0.0851 0.047 Uiso 1 1 calc R . .
H6B H 0.9109 0.1391 -0.0315 0.047 Uiso 1 1 calc R . .
C7 C 0.5746(5) 0.3114(5) 0.1031(5) 0.0306(14) Uani 1 1 d . . .
H7 H 0.6156 0.3775 0.066 0.037 Uiso 1 1 calc R . .
C8 C 0.4301(5) 0.3166(5) 0.0586(5) 0.0285(14) Uani 1 1 d . . .
C9 C 0.3870(6) 0.3701(6) -0.0524(6) 0.0426(16) Uani 1 1 d . . .
H9 H 0.446 0.4001 -0.1002 0.051 Uiso 1 1 calc R . .
C10 C 0.2556(7) 0.3790(6) -0.0927(7) 0.056(2) Uani 1 1 d . . .
H10 H 0.227 0.4162 -0.1668 0.067 Uiso 1 1 calc R . .
C11 C 0.1680(7) 0.3333(6) -0.0238(8) 0.058(2) Uani 1 1 d . . .
H11 H 0.0802 0.3379 -0.0513 0.07 Uiso 1 1 calc R . .
C12 C 0.2118(6) 0.2808(6) 0.0861(7) 0.0519(19) Uani 1 1 d . . .
H12 H 0.153 0.2499 0.1335 0.062 Uiso 1 1 calc R . .
C13 C 0.3421(5) 0.2729(5) 0.1276(6) 0.0379(15) Uani 1 1 d . . .
H13 H 0.37 0.2377 0.2029 0.046 Uiso 1 1 calc R . .
H1A H 0.564(6) 0.389(6) 0.251(6) 0.06(2) Uiso 1 1 d . . .

loop_
_atom_site_aniso_label
_atom_site_aniso_U_11
_atom_site_aniso_U_22
_atom_site_aniso_U_33
_atom_site_aniso_U_23
_atom_site_aniso_U_13
_atom_site_aniso_U_12
P1 0.0283(8) 0.0253(8) 0.0307(8) 0.0019(8) 0.0048(6) -0.0020(7)
O2 0.036(2) 0.032(2) 0.052(3) 0.002(2) 0.014(2) -0.0071(19)
O1 0.040(3) 0.044(3) 0.041(3) -0.012(2) -0.002(2) 0.014(2)
N1 0.033(3) 0.034(3) 0.042(3) 0.005(3) 0.013(2) 0.002(2)
N2 0.027(3) 0.052(4) 0.045(3) -0.011(3) 0.000(2) 0.007(3)
N3 0.029(3) 0.040(3) 0.038(3) -0.004(3) 0.006(2) 0.009(2)
C1 0.025(3) 0.033(3) 0.025(3) 0.002(3) 0.007(2) 0.002(3)
C2 0.040(4) 0.045(4) 0.031(3) -0.001(3) 0.003(3) 0.007(3)
C3 0.040(4) 0.025(3) 0.040(4) -0.009(3) 0.008(3) 0.003(3)
C4 0.026(3) 0.044(4) 0.067(5) -0.013(4) 0.008(3) -0.003(3)
C5 0.030(3) 0.051(4) 0.058(4) -0.002(4) 0.004(3) 0.012(3)
C6 0.033(3) 0.050(4) 0.038(4) 0.003(3) 0.018(3) 0.009(3)
C7 0.028(3) 0.034(3) 0.030(4) -0.001(3) 0.004(3) 0.001(3)
C8 0.029(3) 0.026(3) 0.031(3) -0.010(3) 0.006(3) 0.006(3)
C9 0.046(4) 0.045(4) 0.037(4) 0.009(3) 0.007(3) 0.003(3)
C10 0.062(5) 0.051(5) 0.050(5) -0.004(4) -0.011(4) 0.017(4)
C11 0.034(4) 0.049(5) 0.086(6) -0.024(5) -0.014(4) 0.008(4)
C12 0.032(4) 0.059(5) 0.067(5) -0.009(4) 0.014(4) 0.003(3)
C13 0.038(4) 0.036(4) 0.041(4) -0.004(3) 0.008(3) 0.005(3)

loop_
_atom_type_symbol
_atom_type_description
_atom_type_scat_dispersion_real
_atom_type_scat_dispersion_imag
_atom_type_scat_source
C C 0.0033 0.0016 'International Tables Vol C Tables 4.2.6.8 and 6.1.1.4'
H H 0 0 'International Tables Vol C Tables 4.2.6.8 and 6.1.1.4'
N N 0.0061 0.0033 'International Tables Vol C Tables 4.2.6.8 and 6.1.1.4'
O O 0.0106 0.006 'International Tables Vol C Tables 4.2.6.8 and 6.1.1.4'
P P 0.1023 0.0942 'International Tables Vol C Tables 4.2.6.8 and 6.1.1.4'

loop_
_geom_angle_atom_site_label_1
_geom_angle_atom_site_label_2
_geom_angle_atom_site_label_3
_geom_angle
_geom_angle_site_symmetry_1
_geom_angle_site_symmetry_3
_geom_angle_publ_flag
O2 P1 C2 117.7(3) . . ?
O2 P1 C3 115.0(2) . . ?
C2 P1 C3 100.0(3) . . ?
O2 P1 C1 117.7(2) . . ?
C2 P1 C1 103.7(3) . . ?
C3 P1 C1 100.0(3) . . ?
C7 O1 H1A 106(4) . . ?
C6 N1 C4 108.4(5) . . ?
C6 N1 C1 111.4(4) . . ?
C4 N1 C1 112.3(4) . . ?
C4 N2 C5 109.3(5) . . ?
C4 N2 C2 110.0(4) . . ?
C5 N2 C2 110.7(5) . . ?
C6 N3 C5 108.3(5) . . ?
C6 N3 C3 109.8(4) . . ?
C5 N3 C3 110.0(5) . . ?
N1 C1 C7 111.4(4) . . ?
N1 C1 P1 106.7(3) . . ?
C7 C1 P1 118.6(4) . . ?
N1 C1 H1 106.5 . . ?
C7 C1 H1 106.5 . . ?
P1 C1 H1 106.5 . . ?
N2 C2 P1 109.5(4) . . ?
N2 C2 H2A 109.8 . . ?
P1 C2 H2A 109.8 . . ?
N2 C2 H2B 109.8 . . ?
P1 C2 H2B 109.8 . . ?
H2A C2 H2B 108.2 . . ?
N3 C3 P1 111.3(4) . . ?
N3 C3 H3A 109.4 . . ?
P1 C3 H3A 109.4 . . ?
N3 C3 H3B 109.4 . . ?
P1 C3 H3B 109.4 . . ?
H3A C3 H3B 108 . . ?
N2 C4 N1 115.0(5) . . ?
N2 C4 H4A 108.5 . . ?
N1 C4 H4A 108.5 . . ?
N2 C4 H4B 108.5 . . ?
N1 C4 H4B 108.5 . . ?
H4A C4 H4B 107.5 . . ?
N2 C5 N3 115.4(5) . . ?
N2 C5 H5A 108.4 . . ?
N3 C5 H5A 108.4 . . ?
N2 C5 H5B 108.4 . . ?
N3 C5 H5B 108.4 . . ?
H5A C5 H5B 107.5 . . ?
N3 C6 N1 115.4(5) . . ?
N3 C6 H6A 108.4 . . ?
N1 C6 H6A 108.4 . . ?
N3 C6 H6B 108.4 . . ?
N1 C6 H6B 108.4 . . ?
H6A C6 H6B 107.5 . . ?
O1 C7 C8 110.7(4) . . ?
O1 C7 C1 108.7(5) . . ?
C8 C7 C1 113.1(4) . . ?
O1 C7 H7 108.1 . . ?
C8 C7 H7 108.1 . . ?
C1 C7 H7 108.1 . . ?
C13 C8 C9 119.1(5) . . ?
C13 C8 C7 121.6(5) . . ?
C9 C8 C7 119.2(5) . . ?
C8 C9 C10 120.1(6) . . ?
C8 C9 H9 119.9 . . ?
C10 C9 H9 119.9 . . ?
C11 C10 C9 120.4(7) . . ?
C11 C10 H10 119.8 . . ?
C9 C10 H10 119.8 . . ?
C10 C11 C12 119.0(6) . . ?
C10 C11 H11 120.5 . . ?
C12 C11 H11 120.5 . . ?
C11 C12 C13 121.0(7) . . ?
C11 C12 H12 119.5 . . ?
C13 C12 H12 119.5 . . ?
C8 C13 C12 120.4(6) . . ?
C8 C13 H13 119.8 . . ?
C12 C13 H13 119.8 . . ?

loop_
_geom_bond_atom_site_label_1
_geom_bond_atom_site_label_2
_geom_bond_distance
_geom_bond_site_symmetry_2
_geom_bond_publ_flag
P1 O2 1.490(4) . ?
P1 C2 1.808(6) . ?
P1 C3 1.818(5) . ?
P1 C1 1.833(6) . ?
O1 C7 1.432(7) . ?
O1 H1A 0.85(6) . ?
N1 C6 1.468(7) . ?
N1 C4 1.469(8) . ?
N1 C1 1.502(6) . ?
N2 C4 1.457(8) . ?
N2 C5 1.461(8) . ?
N2 C2 1.493(7) . ?
N3 C6 1.455(7) . ?
N3 C5 1.461(8) . ?
N3 C3 1.485(7) . ?
C1 C7 1.527(7) . ?
C1 H1 0.98 . ?
C2 H2A 0.97 . ?
C2 H2B 0.97 . ?
C3 H3A 0.97 . ?
C3 H3B 0.97 . ?
C4 H4A 0.97 . ?
C4 H4B 0.97 . ?
C5 H5A 0.97 . ?
C5 H5B 0.97 . ?
C6 H6A 0.97 . ?
C6 H6B 0.97 . ?
C7 C8 1.527(7) . ?
C7 H7 0.98 . ?
C8 C13 1.367(8) . ?
C8 C9 1.381(8) . ?
C9 C10 1.392(9) . ?
C9 H9 0.93 . ?
C10 C11 1.371(10) . ?
C10 H10 0.93 . ?
C11 C12 1.369(10) . ?
C11 H11 0.93 . ?
C12 C13 1.381(8) . ?
C12 H12 0.93 . ?
C13 H13 0.93 . ?
